data_2018902
loop_
_publ_author_name
'Wood, Matthew R.'
'Lalancette, Roger A.'

_publ_section_title
;
 Understanding the microcrystal tests of three related phenethylamines:
 the <i>ortho</i>-metallated (+-)-amphetamine formed with gold(III)
 chloride, and the tetrachloridoaurate(III) salts of (+)-methamphetamine
 and (+-)-ephedrine
;
_journal_coeditor_code FA3298
_journal_issue 4
_journal_name_full 'Acta Crystallographica Section C'
_journal_page_first 388
_journal_page_last 393
_journal_paper_doi 10.1107/S0108270113006379
_journal_volume 69
_journal_year 2013
_chemical_formula_iupac '[Au (C9 H12 N) Cl2]'
_chemical_formula_moiety 'C9 H12 Au Cl2 N'
_chemical_formula_sum 'C9 H12 Au Cl2 N'
_chemical_formula_weight 402.06
_chemical_name_common '(+-)-amphetamine gold(III) dichloride'
_chemical_name_systematic '[<i>D</i>,<i>L</i>-2-(2-Aminopropyl)phenyl-\k^2^<i>N</i>,<i>C</i>^1^]dichloridogold(III)'
_space_group_IT_number 61
_symmetry_cell_setting orthorhombic
_symmetry_space_group_name_Hall '-P 2ac 2ab'
_symmetry_space_group_name_H-M 'P b c a'
_atom_sites_solution_hydrogens geom
_atom_sites_solution_primary direct
_atom_sites_solution_secondary difmap
_audit_creation_method SHELXL97
_cell_angle_alpha 90.00
_cell_angle_beta 90.00
_cell_angle_gamma 90.00
_cell_formula_units_Z 8
_cell_length_a 9.1323(2)
_cell_length_b 8.9812(2)
_cell_length_c 27.1824(6)
_cell_measurement_reflns_used 9913
_cell_measurement_temperature 100(2)
_cell_measurement_theta_max 70.46
_cell_measurement_theta_min 3.25
_cell_volume 2229.47(9)
_computing_cell_refinement 'APEX2 (Bruker, 2006)'
_computing_data_collection 'APEX2 (Bruker, 2006)'
_computing_data_reduction 'SAINT (Bruker, 2005)'
_computing_molecular_graphics 'SHELXTL (Sheldrick, 2008<i>b</i>)'
_computing_publication_material 'SHELXTL (Sheldrick, 2008<i>b</i>)'
_computing_structure_refinement 'SHELXTL (Sheldrick, 2008<i>b</i>)'
_computing_structure_solution 'SHELXTL (Sheldrick, 2008<i>b</i>)'
_diffrn_ambient_temperature 100(2)
_diffrn_measured_fraction_theta_full 0.995
_diffrn_measured_fraction_theta_max 0.946
_diffrn_measurement_device_type 'Bruker SMART CCD APEXII area-detector'
_diffrn_measurement_method '\f and \w'
_diffrn_radiation_monochromator graphite
_diffrn_radiation_source 'fine-focus sealed tube'
_diffrn_radiation_type CuK\a
_diffrn_radiation_wavelength 1.54178
_diffrn_reflns_av_R_equivalents 0.051
_diffrn_reflns_av_sigmaI/netI 0.023
_diffrn_reflns_limit_h_max 10
_diffrn_reflns_limit_h_min -10
_diffrn_reflns_limit_k_max 10
_diffrn_reflns_limit_k_min -10
_diffrn_reflns_limit_l_max 31
_diffrn_reflns_limit_l_min -32
_diffrn_reflns_number 20023
_diffrn_reflns_theta_full 67.50
_diffrn_reflns_theta_max 71.15
_diffrn_reflns_theta_min 3.25
_diffrn_standards_decay_% 0
_diffrn_standards_number 0
_exptl_absorpt_coefficient_mu 28.84
_exptl_absorpt_correction_T_max 0.055
_exptl_absorpt_correction_T_min 0.029
_exptl_absorpt_correction_type multi-scan
_exptl_absorpt_process_details '(SADABS; Sheldrick, 2008<i>a</i>)'
_exptl_crystal_colour yellow
_exptl_crystal_density_diffrn 2.396
_exptl_crystal_density_method 'not measured'
_exptl_crystal_description block
_exptl_crystal_F_000 1488
_exptl_crystal_size_max 0.42
_exptl_crystal_size_mid 0.30
_exptl_crystal_size_min 0.24
_refine_diff_density_max 2.12
_refine_diff_density_min -2.79
_refine_ls_extinction_coef 0.00022(2)
_refine_ls_extinction_expression Fc^*^=kFc[1+0.001xFc^2^\l^3^/sin(2\q)]^-1/4^
_refine_ls_extinction_method 'SHELXTL (Sheldrick, 2008b)'
_refine_ls_goodness_of_fit_ref 1.14
_refine_ls_hydrogen_treatment constr
_refine_ls_matrix_type full
_refine_ls_number_parameters 120
_refine_ls_number_reflns 2039
_refine_ls_number_restraints 0
_refine_ls_restrained_S_all 1.14
_refine_ls_R_factor_all 0.042
_refine_ls_R_factor_gt 0.042
_refine_ls_shift/su_max 0.00
_refine_ls_shift/su_mean 0.00
_refine_ls_structure_factor_coef Fsqd
_refine_ls_weighting_details 'calc w = 1/[\s^2^(Fo^2^)+(0.0377P)^2^+42.8278P] where P=(Fo^2^+2Fc^2^)/3'
_refine_ls_weighting_scheme calc
_refine_ls_wR_factor_gt 0.102
_refine_ls_wR_factor_ref 0.102
_reflns_number_gt 2014
_reflns_number_total 2039
_reflns_threshold_expression I>2\s(I)
_cod_data_source_file fa3298.cif
_cod_data_source_block I
_cod_original_cell_volume 2229.50(9)
_cod_database_code 2018902
_cod_database_fobs_code 2018902

loop_
_symmetry_equiv_pos_as_xyz
'x, y, z'
'-x+1/2, -y, z+1/2'
'-x, y+1/2, -z+1/2'
'x+1/2, -y+1/2, -z'
'-x, -y, -z'
'x-1/2, y, -z-1/2'
'x, -y-1/2, z-1/2'
'-x-1/2, y-1/2, z'

loop_
_atom_site_type_symbol
_atom_site_label
_atom_site_fract_x
_atom_site_fract_y
_atom_site_fract_z
_atom_site_U_iso_or_equiv
_atom_site_adp_type
_atom_site_calc_flag
_atom_site_refinement_flags
_atom_site_occupancy
_atom_site_symmetry_multiplicity
Au Au1 1.07844(4) 0.01245(4) 0.407089(12) 0.01872(18) Uani d . 1 1
Cl Cl1 1.1273(3) -0.2166(3) 0.37581(10) 0.0393(6) Uani d . 1 1
Cl Cl2 1.2031(2) -0.0494(3) 0.48269(7) 0.0314(5) Uani d . 1 1
N N1 1.0337(9) 0.2134(8) 0.4411(3) 0.0245(15) Uani d . 1 1
H H1A 1.0066 0.1920 0.4730 0.029 Uiso calc R 1 1
H H1B 1.1207 0.2649 0.4429 0.029 Uiso calc R 1 1
C C1 0.9702(10) 0.0730(10) 0.3438(3) 0.0244(18) Uani d . 1 1
C C2 1.0233(12) 0.0245(11) 0.2987(3) 0.032(2) Uani d . 1 1
H H2 1.1069 -0.0382 0.2966 0.038 Uiso calc R 1 1
C C3 0.9492(13) 0.0714(14) 0.2564(4) 0.046(3) Uani d . 1 1
H H3 0.9831 0.0401 0.2250 0.055 Uiso calc R 1 1
C C4 0.8291(12) 0.1614(14) 0.2595(4) 0.045(3) Uani d . 1 1
H H4 0.7797 0.1916 0.2304 0.054 Uiso calc R 1 1
C C5 0.7785(11) 0.2094(12) 0.3057(3) 0.035(2) Uani d . 1 1
H H5 0.6951 0.2723 0.3076 0.042 Uiso calc R 1 1
C C6 0.8494(10) 0.1656(10) 0.3485(3) 0.0269(19) Uani d . 1 1
C C7 0.7994(11) 0.2290(11) 0.3965(3) 0.033(2) Uani d . 1 1
H H7A 0.7686 0.1471 0.4185 0.040 Uiso calc R 1 1
H H7B 0.7138 0.2944 0.3909 0.040 Uiso calc R 1 1
C C8 0.9221(11) 0.3185(11) 0.4211(3) 0.033(2) Uani d . 1 1
H H8 0.8784 0.3738 0.4494 0.040 Uiso calc R 1 1
C C9 0.9934(14) 0.4297(11) 0.3881(4) 0.046(3) Uani d . 1 1
H H9A 1.0425 0.3778 0.3610 0.069 Uiso calc R 1 1
H H9B 1.0655 0.4871 0.4069 0.069 Uiso calc R 1 1
H H9C 0.9189 0.4971 0.3748 0.069 Uiso calc R 1 1

loop_
_atom_site_aniso_label
_atom_site_aniso_U_11
_atom_site_aniso_U_22
_atom_site_aniso_U_33
_atom_site_aniso_U_12
_atom_site_aniso_U_13
_atom_site_aniso_U_23
Au1 0.0216(3) 0.0200(2) 0.0146(2) -0.00106(12) 0.00058(12) 0.00607(12)
Cl1 0.0445(14) 0.0272(11) 0.0462(14) 0.0075(10) -0.0041(11) -0.0072(10)
Cl2 0.0375(12) 0.0409(12) 0.0159(10) 0.0136(10) 0.0023(8) 0.0125(9)
N1 0.038(4) 0.024(4) 0.012(3) 0.004(3) -0.004(3) 0.000(3)
C1 0.026(4) 0.030(5) 0.017(4) -0.008(4) 0.000(3) 0.007(3)
C2 0.038(5) 0.043(6) 0.015(4) -0.018(4) 0.005(4) -0.004(4)
C3 0.054(7) 0.066(7) 0.017(5) -0.029(6) 0.009(4) -0.005(5)
C4 0.040(6) 0.072(8) 0.023(5) -0.017(6) -0.013(4) 0.016(5)
C5 0.030(5) 0.049(6) 0.027(5) -0.005(4) -0.007(4) 0.014(4)
C6 0.024(4) 0.032(5) 0.025(4) -0.008(4) -0.006(3) 0.009(4)
C7 0.036(5) 0.037(5) 0.026(5) 0.008(4) -0.003(4) 0.008(4)
C8 0.050(6) 0.029(5) 0.020(5) 0.011(4) -0.005(4) -0.002(4)
C9 0.068(8) 0.022(5) 0.048(6) 0.001(5) -0.018(6) 0.008(5)

loop_
_atom_type_symbol
_atom_type_description
_atom_type_scat_dispersion_real
_atom_type_scat_dispersion_imag
_atom_type_scat_source
C C 0.0181 0.0091 'International Tables Vol C Tables 4.2.6.8 and 6.1.1.4'
H H 0.0000 0.0000 'International Tables Vol C Tables 4.2.6.8 and 6.1.1.4'
N N 0.0311 0.0180 'International Tables Vol C Tables 4.2.6.8 and 6.1.1.4'
Cl Cl 0.3639 0.7018 'International Tables Vol C Tables 4.2.6.8 and 6.1.1.4'
Au Au -4.4197 7.2980 'International Tables Vol C Tables 4.2.6.8 and 6.1.1.4'

loop_
_geom_angle_atom_site_label_1
_geom_angle_atom_site_label_2
_geom_angle_atom_site_label_3
_geom_angle
C1 Au1 N1 92.8(3)
C1 Au1 Cl1 91.2(3)
N1 Au1 Cl1 175.4(2)
C1 Au1 Cl2 177.8(3)
N1 Au1 Cl2 85.0(2)
Cl1 Au1 Cl2 91.01(9)
C8 N1 Au1 121.6(6)
C8 N1 H1A 106.9
Au1 N1 H1A 106.9
C8 N1 H1B 106.9
Au1 N1 H1B 106.9
H1A N1 H1B 106.7
C6 C1 C2 123.1(8)
C6 C1 Au1 117.7(6)
C2 C1 Au1 119.2(7)
C1 C2 C3 117.5(10)
C1 C2 H2 121.2
C3 C2 H2 121.2
C4 C3 C2 121.2(9)
C4 C3 H3 119.4
C2 C3 H3 119.4
C3 C4 C5 120.0(9)
C3 C4 H4 120.0
C5 C4 H4 120.0
C6 C5 C4 120.5(10)
C6 C5 H5 119.7
C4 C5 H5 119.7
C1 C6 C5 117.7(9)
C1 C6 C7 123.4(8)
C5 C6 C7 118.7(9)
C6 C7 C8 111.0(8)
C6 C7 H7A 109.4
C8 C7 H7A 109.4
C6 C7 H7B 109.4
C8 C7 H7B 109.4
H7A C7 H7B 108.0
C9 C8 N1 110.2(9)
C9 C8 C7 114.1(8)
N1 C8 C7 109.1(8)
C9 C8 H8 107.8
N1 C8 H8 107.8
C7 C8 H8 107.8
C8 C9 H9A 109.5
C8 C9 H9B 109.5
H9A C9 H9B 109.5
C8 C9 H9C 109.5
H9A C9 H9C 109.5
H9B C9 H9C 109.5

loop_
_geom_bond_atom_site_label_1
_geom_bond_atom_site_label_2
_geom_bond_distance
Au1 C1 2.057(8)
Au1 N1 2.069(7)
Au1 Cl1 2.270(2)
Au1 Cl2 2.414(2)
N1 C8 1.492(11)
N1 H1A 0.9200
N1 H1B 0.9200
C1 C6 1.387(13)
C1 C2 1.389(13)
C2 C3 1.398(15)
C2 H2 0.9500
C3 C4 1.365(17)
C3 H3 0.9500
C4 C5 1.406(15)
C4 H4 0.9500
C5 C6 1.388(12)
C5 H5 0.9500
C6 C7 1.495(13)
C7 C8 1.533(14)
C7 H7A 0.9900
C7 H7B 0.9900
C8 C9 1.491(15)
C8 H8 1.0000
C9 H9A 0.9800
C9 H9B 0.9800
C9 H9C 0.9800

loop_
_geom_hbond_atom_site_label_D
_geom_hbond_atom_site_label_H
_geom_hbond_atom_site_label_A
_geom_hbond_site_symmetry_A
_geom_hbond_distance_DH
_geom_hbond_distance_HA
_geom_hbond_distance_DA
_geom_hbond_angle_DHA
_geom_hbond_publ_flag
N1 H1A Cl2 5_756 0.92 2.60 3.337(8) 138 no
N1 H1B Cl2 8_865 0.92 2.56 3.404(8) 153 no

loop_
_geom_torsion_atom_site_label_1
_geom_torsion_atom_site_label_2
_geom_torsion_atom_site_label_3
_geom_torsion_atom_site_label_4
_geom_torsion
C1 Au1 N1 C8 13.9(7)
Cl2 Au1 N1 C8 -166.1(7)
N1 Au1 C1 C6 -32.9(7)
Cl1 Au1 C1 C6 144.8(7)
N1 Au1 C1 C2 145.0(7)
Cl1 Au1 C1 C2 -37.4(7)
C6 C1 C2 C3 -0.6(14)
Au1 C1 C2 C3 -178.2(7)
C1 C2 C3 C4 -0.1(15)
C2 C3 C4 C5 0.5(16)
C3 C4 C5 C6 -0.2(16)
C2 C1 C6 C5 0.8(13)
Au1 C1 C6 C5 178.5(7)
C2 C1 C6 C7 -174.5(9)
Au1 C1 C6 C7 3.2(12)
C4 C5 C6 C1 -0.4(14)
C4 C5 C6 C7 175.1(9)
C1 C6 C7 C8 57.1(12)
C5 C6 C7 C8 -118.1(9)
Au1 N1 C8 C9 -93.5(9)
Au1 N1 C8 C7 32.4(10)
C6 C7 C8 C9 49.9(11)
C6 C7 C8 N1 -73.7(10)
